data_7034467
loop_
_publ_author_name
'Okamura, Taka-Aki'
'Furuya, Ryosuke'
'Onitsuka, Kiyotaka'

_publ_section_title
;
 Synthesis and structures of soluble magnesium and zinc carboxylates
 containing intramolecular NHO hydrogen bonds in nonpolar solvents.
;
_journal_issue 16
_journal_name_full 'Dalton transactions (Cambridge, England : 2003)'
_journal_page_first 7512
_journal_page_last 7523
_journal_paper_doi 10.1039/c5dt00053j
_journal_volume 44
_journal_year 2015
_chemical_formula_moiety 'C96 H142 Mg N2 O15'
_chemical_formula_sum 'C96 H142 Mg N2 O15'
_chemical_formula_weight 1588.42
_chemical_name_systematic
; 
[{(t-BuC6H4)3CCONHC6H4COO}2Mg(EtOH)4]-5(EtOH)
;
_chemical_properties_physical Efflorescent
_space_group_crystal_system monoclinic
_space_group_IT_number 14
_space_group_name_Hall '-P 2ybc'
_space_group_name_H-M_alt 'P 1 21/c 1'
_symmetry_space_group_name_Hall '-P 2ybc'
_symmetry_space_group_name_H-M 'P 1 21/c 1'
_atom_sites_solution_hydrogens mixed
_audit_creation_date 2014-11-01
_audit_creation_method SHELXL-2014/6
_audit_update_record
;
2015-01-05 deposited with the CCDC.
2015-03-18 downloaded from the CCDC.
;
_cell_angle_alpha 90
_cell_angle_beta 112.681(7)
_cell_angle_gamma 90
_cell_formula_units_Z 4
_cell_length_a 14.5903(5)
_cell_length_b 27.0129(9)
_cell_length_c 25.7904(17)
_cell_measurement_reflns_used 32980
_cell_measurement_temperature 200
_cell_measurement_theta_max 27.48
_cell_measurement_theta_min 3.02
_cell_volume 9378.6(9)
_computing_cell_refinement 'RAPID AUTO (Rigaku, 2006)'
_computing_data_collection 'RAPID AUTO (Rigaku, 2006)'
_computing_data_reduction 'RAPID AUTO (Rigaku, 2006)'
_computing_molecular_graphics 'CrystalStructure 4.0 (Rigaku, 2010)'
_computing_publication_material 'CrystalStructure 4.0 (Rigaku, 2010)'
_computing_structure_refinement 'SHELXL-2014/6 (Sheldrick, 2014)'
_computing_structure_solution 'SIR92 (Altomare et al., 1994)'
_diffrn_ambient_temperature 200
_diffrn_detector_area_resol_mean 10.000
_diffrn_measured_fraction_theta_full 0.972
_diffrn_measured_fraction_theta_max 0.998
_diffrn_measurement_device_type 'Rigaku R-AXIS RAPID II'
_diffrn_measurement_method \w
_diffrn_radiation_type MoK\a
_diffrn_radiation_wavelength 0.71075
_diffrn_reflns_av_R_equivalents 0.0692
_diffrn_reflns_av_unetI/netI 0.0538
_diffrn_reflns_Laue_measured_fraction_full 0.972
_diffrn_reflns_Laue_measured_fraction_max 0.998
_diffrn_reflns_limit_h_max 15
_diffrn_reflns_limit_h_min -17
_diffrn_reflns_limit_k_max 32
_diffrn_reflns_limit_k_min -32
_diffrn_reflns_limit_l_max 30
_diffrn_reflns_limit_l_min -30
_diffrn_reflns_number 72173
_diffrn_reflns_point_group_measured_fraction_full 0.972
_diffrn_reflns_point_group_measured_fraction_max 0.998
_diffrn_reflns_theta_full 25.242
_diffrn_reflns_theta_max 25.000
_diffrn_reflns_theta_min 3.016
_diffrn_source
;
 MicroMax-007HF microfocus rotating anode X-ray generator
;
_exptl_absorpt_coefficient_mu 0.080
_exptl_absorpt_correction_T_max 0.9920
_exptl_absorpt_correction_T_min 0.9841
_exptl_absorpt_correction_type multi-scan
_exptl_absorpt_process_details 'ABSCOR (Rigaku, 1995)'
_exptl_crystal_colour colorless
_exptl_crystal_density_diffrn 1.125
_exptl_crystal_density_method 'not measured'
_exptl_crystal_description block
_exptl_crystal_F_000 3456
_exptl_crystal_size_max 0.200
_exptl_crystal_size_mid 0.200
_exptl_crystal_size_min 0.100
_refine_diff_density_max 0.750
_refine_diff_density_min -0.480
_refine_diff_density_rms 0.063
_refine_ls_extinction_method none
_refine_ls_goodness_of_fit_ref 1.015
_refine_ls_hydrogen_treatment mixed
_refine_ls_matrix_type full
_refine_ls_number_parameters 1124
_refine_ls_number_reflns 16494
_refine_ls_number_restraints 86
_refine_ls_restrained_S_all 1.042
_refine_ls_R_factor_all 0.1268
_refine_ls_R_factor_gt 0.0852
_refine_ls_shift/su_max 0.005
_refine_ls_shift/su_mean 0.000
_refine_ls_structure_factor_coef Fsqd
_refine_ls_weighting_details 'w=1/[\s^2^(Fo^2^)+(0.1152P)^2^+10.5406P] where P=(Fo^2^+2Fc^2^)/3'
_refine_ls_weighting_scheme calc
_refine_ls_wR_factor_gt 0.2156
_refine_ls_wR_factor_ref 0.2429
_reflns_Friedel_coverage 0.000
_reflns_number_gt 11025
_reflns_number_total 16494
_reflns_threshold_expression 'I > 2\s(I)'
_cod_data_source_file c5dt00053j2.cif
_cod_data_source_block MgL22(EtOH)-5(EtOH)
_cod_depositor_comments 'Adding full bibliography for 7034462--7034467.cif.'
_cod_database_code 7034467
_shelx_space_group_comment
;
The symmetry employed for this shelxl refinement is uniquely defined
by the following loop, which should always be used as a source of
symmetry information in preference to the above space-group names.
They are only intended as comments.
;
_shelx_estimated_absorpt_t_min 0.984
_shelx_estimated_absorpt_t_max 0.992
_shelxl_version_number 2014/6

loop_
_space_group_symop_operation_xyz
'x, y, z'
'-x, y+1/2, -z+1/2'
'-x, -y, -z'
'x, -y-1/2, z-1/2'

loop_
_atom_site_label
_atom_site_type_symbol
_atom_site_fract_x
_atom_site_fract_y
_atom_site_fract_z
_atom_site_U_iso_or_equiv
_atom_site_adp_type
_atom_site_occupancy
_atom_site_site_symmetry_order
_atom_site_calc_flag
_atom_site_refinement_flags_posn
_atom_site_refinement_flags_adp
_atom_site_refinement_flags_occupancy
_atom_site_disorder_assembly
_atom_site_disorder_group
Mg1 Mg 0.80721(9) 0.72646(6) 0.42332(5) 0.0567(4) Uani 1 1 d . . . . .
O1 O 0.29948(17) 0.88751(10) 0.31229(10) 0.0497(6) Uani 1 1 d . . . . .
O2 O 1.30935(18) 0.58690(10) 0.44652(12) 0.0598(8) Uani 1 1 d . . . . .
O3 O 0.8117(2) 0.78848(13) 0.47123(13) 0.0752(10) Uani 1 1 d D U . . .
H201 H 0.752(3) 0.7997(15) 0.4548(19) 0.090 Uiso 1 1 d . U . . .
O4 O 0.79491(19) 0.66694(11) 0.36957(12) 0.0571(7) Uani 1 1 d D . . . .
H202 H 0.850(2) 0.6539(15) 0.3819(18) 0.069 Uiso 1 1 d D U . . .
O5 O 0.7638(2) 0.68231(15) 0.47573(14) 0.0868(11) Uani 1 1 d D . . . .
H203 H 0.7059(14) 0.6806(10) 0.4722(9) 0.104 Uiso 1 1 d D U . . .
O6 O 0.8557(2) 0.77103(11) 0.37131(12) 0.0688(8) Uani 1 1 d D . . . .
H204 H 0.872(3) 0.7965(7) 0.3884(8) 0.083 Uiso 1 1 d D U . . .
O11 O 0.6639(2) 0.74348(11) 0.37701(11) 0.0634(8) Uani 1 1 d . . . . .
O12 O 0.6277(2) 0.81542(11) 0.40647(11) 0.0622(8) Uani 1 1 d . . . . .
O21 O 0.95319(19) 0.70963(11) 0.46749(11) 0.0616(8) Uani 1 1 d . . . . .
O22 O 0.98216(19) 0.64548(12) 0.42173(13) 0.0697(9) Uani 1 1 d . . . . .
O31 O 0.8471(7) 0.8674(3) 0.3684(4) 0.222(4) Uani 1 1 d D . . . .
O32 O 0.5804(3) 0.67156(14) 0.47307(19) 0.0920(12) Uani 1 1 d . . . . .
H205 H 0.553(5) 0.642(2) 0.467(3) 0.110 Uiso 1 1 d . U . . .
O33 O 0.5066(2) 0.57765(12) 0.46632(14) 0.0695(9) Uani 1 1 d . . . . .
H206 H 0.442(4) 0.5761(18) 0.455(2) 0.083 Uiso 1 1 d . U . . .
O34 O 0.0362(5) 0.8233(6) 0.3808(4) 0.172(7) Uani 0.676(16) 1 d D . P A 1
O34B O 0.0548(12) 0.8718(6) 0.3974(8) 0.111(6) Uani 0.324(16) 1 d D . P A 2
O35 O 0.0988(3) 0.87747(16) 0.30925(19) 0.0988(12) Uani 1 1 d D . . . .
H207 H 0.1595(17) 0.884(2) 0.317(2) 0.119 Uiso 1 1 d D U . . .
N1 N 0.4574(2) 0.85797(10) 0.34580(11) 0.0364(6) Uani 1 1 d . . . . .
H1 H 0.5137 0.8588 0.3753 0.044 Uiso 1 1 calc R U . . .
N2 N 1.16414(19) 0.62080(10) 0.44063(11) 0.0392(7) Uani 1 1 d . . . . .
H2 H 1.0994 0.6173 0.4233 0.047 Uiso 1 1 calc R U . . .
C1 C 0.6113(3) 0.78191(15) 0.37009(15) 0.0483(9) Uani 1 1 d . . . . .
C2 C 1.0108(3) 0.67964(15) 0.45773(15) 0.0485(9) Uani 1 1 d . . . . .
C11 C 0.5259(2) 0.78705(12) 0.31466(14) 0.0384(8) Uani 1 1 d . . . . .
C12 C 0.4521(2) 0.82405(11) 0.30313(13) 0.0328(7) Uani 1 1 d . . . . .
C13 C 0.3792(3) 0.82756(12) 0.24928(14) 0.0399(8) Uani 1 1 d . . . . .
H3 H 0.3296 0.8524 0.2412 0.048 Uiso 1 1 calc R U . . .
C14 C 0.3779(3) 0.79539(13) 0.20739(14) 0.0446(8) Uani 1 1 d . . . . .
H4 H 0.3281 0.7986 0.1707 0.054 Uiso 1 1 calc R U . . .
C15 C 0.4483(3) 0.75870(14) 0.21848(16) 0.0494(9) Uani 1 1 d . . . . .
H5 H 0.4466 0.7362 0.1898 0.059 Uiso 1 1 calc R U . . .
C16 C 0.5210(3) 0.75505(13) 0.27147(16) 0.0454(9) Uani 1 1 d . . . . .
H6 H 0.5696 0.7298 0.2789 0.055 Uiso 1 1 calc R U . . .
C17 C 0.3849(2) 0.88951(12) 0.34632(13) 0.0351(7) Uani 1 1 d . . . . .
C18 C 0.4210(2) 0.92974(12) 0.39304(13) 0.0324(7) Uani 1 1 d . . . . .
C21 C 1.1206(2) 0.68664(13) 0.49037(13) 0.0387(8) Uani 1 1 d . . . . .
C22 C 1.1946(2) 0.65809(12) 0.48154(13) 0.0350(7) Uani 1 1 d . . . . .
C23 C 1.2944(3) 0.66853(13) 0.51282(14) 0.0423(8) Uani 1 1 d . . . . .
H7 H 1.3446 0.6493 0.5076 0.051 Uiso 1 1 calc R U . . .
C24 C 1.3206(3) 0.70664(13) 0.55135(15) 0.0468(9) Uani 1 1 d . . . . .
H8 H 1.3888 0.7137 0.5720 0.056 Uiso 1 1 calc R U . . .
C25 C 1.2486(3) 0.73490(13) 0.56043(15) 0.0481(9) Uani 1 1 d . . . . .
H9 H 1.2671 0.7611 0.5870 0.058 Uiso 1 1 calc R U . . .
C26 C 1.1503(3) 0.72425(13) 0.53030(14) 0.0438(8) Uani 1 1 d . . . . .
H10 H 1.1010 0.7432 0.5369 0.053 Uiso 1 1 calc R U . . .
C27 C 1.2193(2) 0.58951(12) 0.42387(14) 0.0360(7) Uani 1 1 d . . . . .
C28 C 1.1589(2) 0.56027(11) 0.36883(13) 0.0337(7) Uani 1 1 d . . . . .
C31 C 0.8824(7) 0.8067(5) 0.5204(5) 0.103(4) Uani 0.573(16) 1 d D U P B 1
H89 H 0.9109 0.7793 0.5473 0.124 Uiso 0.573(16) 1 calc R U P B 1
H90 H 0.8513 0.8306 0.5378 0.124 Uiso 0.573(16) 1 calc R U P B 1
C31B C 0.8711(9) 0.8329(6) 0.4820(8) 0.139(8) Uani 0.427(16) 1 d D U P B 2
H109 H 0.8585 0.8484 0.4451 0.167 Uiso 0.427(16) 1 calc R U P B 2
H110 H 0.8444 0.8558 0.5027 0.167 Uiso 0.427(16) 1 calc R U P B 2
C32 C 0.9619(7) 0.8316(4) 0.5077(5) 0.172(4) Uani 0.573(16) 1 d D U P B 1
H91 H 1.0122 0.8446 0.5426 0.207 Uiso 0.573(16) 1 calc R U P B 1
H92 H 0.9928 0.8077 0.4908 0.207 Uiso 0.573(16) 1 calc R U P B 1
H93 H 0.9334 0.8589 0.4814 0.207 Uiso 0.573(16) 1 calc R U P B 1
C32B C 0.9619(7) 0.8316(4) 0.5077(5) 0.172(4) Uani 0.427(16) 1 d . . P B 2
H111 H 0.9890 0.8651 0.5109 0.207 Uiso 0.427(16) 1 calc R U P B 2
H112 H 0.9774 0.8180 0.5454 0.207 Uiso 0.427(16) 1 calc R U P B 2
H113 H 0.9915 0.8105 0.4874 0.207 Uiso 0.427(16) 1 calc R U P B 2
C41 C 0.7208(3) 0.62990(18) 0.3495(2) 0.0724(13) Uani 1 1 d . . . . .
H94 H 0.6550 0.6450 0.3418 0.087 Uiso 1 1 calc R U . . .
H95 H 0.7325 0.6045 0.3790 0.087 Uiso 1 1 calc R U . . .
C42 C 0.7193(5) 0.6056(2) 0.2974(3) 0.1029(19) Uani 1 1 d . . . . .
H96 H 0.6670 0.5804 0.2852 0.123 Uiso 1 1 calc R U . . .
H97 H 0.7062 0.6305 0.2677 0.123 Uiso 1 1 calc R U . . .
H98 H 0.7838 0.5900 0.3049 0.123 Uiso 1 1 calc R U . . .
C51 C 0.8264(6) 0.6699(4) 0.5323(4) 0.081(3) Uani 0.660(16) 1 d D . P C 1
H99 H 0.7933 0.6771 0.5585 0.098 Uiso 0.660(16) 1 calc R U P C 1
H100 H 0.8901 0.6882 0.5446 0.098 Uiso 0.660(16) 1 calc R U P C 1
C51B C 0.8079(12) 0.6335(6) 0.5061(6) 0.066(6) Uani 0.340(16) 1 d D . P C 2
H114 H 0.7547 0.6086 0.4990 0.079 Uiso 0.340(16) 1 calc R U P C 2
H115 H 0.8574 0.6203 0.4921 0.079 Uiso 0.340(16) 1 calc R U P C 2
C52 C 0.8419(11) 0.6165(4) 0.5287(7) 0.125(6) Uani 0.660(16) 1 d D . P C 1
H101 H 0.8845 0.6039 0.5659 0.150 Uiso 0.660(16) 1 calc R U P C 1
H102 H 0.7776 0.5994 0.5159 0.150 Uiso 0.660(16) 1 calc R U P C 1
H103 H 0.8737 0.6104 0.5021 0.150 Uiso 0.660(16) 1 calc R U P C 1
C52B C 0.8559(15) 0.6442(9) 0.5672(6) 0.096(7) Uani 0.340(16) 1 d D . P C 2
H116 H 0.8846 0.6137 0.5875 0.116 Uiso 0.340(16) 1 calc R U P C 2
H117 H 0.9086 0.6688 0.5738 0.116 Uiso 0.340(16) 1 calc R U P C 2
H118 H 0.8063 0.6572 0.5806 0.116 Uiso 0.340(16) 1 calc R U P C 2
C61 C 0.8795(7) 0.7548(4) 0.3281(4) 0.059(3) Uani 0.466(11) 1 d D . P D 1
H104 H 0.9061 0.7207 0.3364 0.071 Uiso 0.466(11) 1 calc R U P D 1
H105 H 0.9327 0.7762 0.3255 0.071 Uiso 0.466(11) 1 calc R U P D 1
C61B C 0.8068(7) 0.7826(4) 0.3099(3) 0.083(4) Uani 0.534(11) 1 d D U P D 2
H119 H 0.7345 0.7768 0.2972 0.099 Uiso 0.534(11) 1 calc R U P D 2
H120 H 0.8169 0.8181 0.3039 0.099 Uiso 0.534(11) 1 calc R U P D 2
C62 C 0.7937(9) 0.7550(5) 0.2730(5) 0.055(3) Uani 0.466(11) 1 d D . P D 1
H106 H 0.8154 0.7431 0.2437 0.066 Uiso 0.466(11) 1 calc R U P D 1
H107 H 0.7413 0.7334 0.2750 0.066 Uiso 0.466(11) 1 calc R U P D 1
H108 H 0.7680 0.7888 0.2640 0.066 Uiso 0.466(11) 1 calc R U P D 1
C62B C 0.8465(13) 0.7523(7) 0.2754(7) 0.109(6) Uani 0.534(11) 1 d D U P D 2
H121 H 0.8124 0.7612 0.2357 0.131 Uiso 0.534(11) 1 calc R U P D 2
H122 H 0.9178 0.7585 0.2873 0.131 Uiso 0.534(11) 1 calc R U P D 2
H123 H 0.8354 0.7172 0.2805 0.131 Uiso 0.534(11) 1 calc R U P D 2
C111 C 0.4849(2) 0.90401(11) 0.44866(13) 0.0328(7) Uani 1 1 d . . . . .
C112 C 0.5782(2) 0.91938(12) 0.48407(13) 0.0358(7) Uani 1 1 d . . . . .
H11 H 0.6068 0.9475 0.4740 0.043 Uiso 1 1 calc R U . . .
C113 C 0.6310(2) 0.89507(12) 0.53356(14) 0.0390(8) Uani 1 1 d . . . . .
H12 H 0.6948 0.9071 0.5569 0.047 Uiso 1 1 calc R U . . .
C114 C 0.5937(3) 0.85330(12) 0.55046(14) 0.0380(8) Uani 1 1 d . . . . .
C115 C 0.5004(3) 0.83738(13) 0.51453(14) 0.0422(8) Uani 1 1 d . . . . .
H13 H 0.4723 0.8089 0.5243 0.051 Uiso 1 1 calc R U . . .
C116 C 0.4476(3) 0.86168(12) 0.46515(14) 0.0408(8) Uani 1 1 d . . . . .
H14 H 0.3841 0.8495 0.4416 0.049 Uiso 1 1 calc R U . . .
C117 C 0.6530(3) 0.82483(14) 0.60440(15) 0.0465(9) Uani 1 1 d . . . . .
C118 C 0.6942(4) 0.7773(2) 0.5895(2) 0.0895(17) Uani 1 1 d . . . . .
H15 H 0.7374 0.7856 0.5696 0.107 Uiso 1 1 calc R U . . .
H16 H 0.7326 0.7592 0.6240 0.107 Uiso 1 1 calc R U . . .
H17 H 0.6391 0.7566 0.5653 0.107 Uiso 1 1 calc R U . . .
C119 C 0.7409(4) 0.8546(2) 0.6442(2) 0.098(2) Uani 1 1 d . . . . .
H18 H 0.7835 0.8647 0.6246 0.118 Uiso 1 1 calc R U . . .
H19 H 0.7163 0.8841 0.6569 0.118 Uiso 1 1 calc R U . . .
H20 H 0.7793 0.8342 0.6768 0.118 Uiso 1 1 calc R U . . .
C120 C 0.5879(4) 0.8094(2) 0.6347(2) 0.0938(19) Uani 1 1 d . . . . .
H21 H 0.5315 0.7903 0.6092 0.113 Uiso 1 1 calc R U . . .
H22 H 0.6263 0.7890 0.6672 0.113 Uiso 1 1 calc R U . . .
H23 H 0.5634 0.8389 0.6474 0.113 Uiso 1 1 calc R U . . .
C121 C 0.4789(2) 0.97029(12) 0.37610(12) 0.0330(7) Uani 1 1 d . . . . .
C122 C 0.5029(3) 1.01408(12) 0.40684(14) 0.0394(8) Uani 1 1 d . . . . .
H24 H 0.4824 1.0183 0.4373 0.047 Uiso 1 1 calc R U . . .
C123 C 0.5553(3) 1.05157(12) 0.39456(14) 0.0397(8) Uani 1 1 d . . . . .
H25 H 0.5710 1.0806 0.4171 0.048 Uiso 1 1 calc R U . . .
C124 C 0.5857(3) 1.04767(13) 0.34975(15) 0.0426(8) Uani 1 1 d . . . . .
C125 C 0.5569(3) 1.00538(14) 0.31722(17) 0.0561(11) Uani 1 1 d . . . . .
H26 H 0.5724 1.0024 0.2848 0.067 Uiso 1 1 calc R U . . .
C126 C 0.5058(3) 0.96697(13) 0.33034(16) 0.0483(9) Uani 1 1 d . . . . .
H27 H 0.4892 0.9381 0.3075 0.058 Uiso 1 1 calc R U . . .
C127 C 0.6452(3) 1.08857(14) 0.33554(19) 0.0566(10) Uani 1 1 d . . . . .
C128 C 0.7285(4) 1.06735(18) 0.3225(3) 0.0909(18) Uani 1 1 d . . . . .
H28 H 0.7029 1.0411 0.2943 0.109 Uiso 1 1 calc R U . . .
H29 H 0.7584 1.0935 0.3078 0.109 Uiso 1 1 calc R U . . .
H30 H 0.7788 1.0535 0.3569 0.109 Uiso 1 1 calc R U . . .
C129 C 0.6767(5) 1.12891(19) 0.3781(3) 0.104(2) Uani 1 1 d . . . . .
H31 H 0.6189 1.1411 0.3847 0.124 Uiso 1 1 calc R U . . .
H32 H 0.7262 1.1161 0.4134 0.124 Uiso 1 1 calc R U . . .
H33 H 0.7059 1.1560 0.3643 0.124 Uiso 1 1 calc R U . . .
C130 C 0.5754(4) 1.1149(2) 0.2802(3) 0.0920(17) Uani 1 1 d . . . . .
H34 H 0.5511 1.0906 0.2497 0.110 Uiso 1 1 calc R U . . .
H35 H 0.5189 1.1297 0.2861 0.110 Uiso 1 1 calc R U . . .
H36 H 0.6126 1.1409 0.2702 0.110 Uiso 1 1 calc R U . . .
C131 C 0.3276(2) 0.95495(12) 0.39578(13) 0.0359(7) Uani 1 1 d . . . . .
C132 C 0.3013(3) 0.95243(14) 0.44165(15) 0.0460(9) Uani 1 1 d . . . . .
H37 H 0.3431 0.9354 0.4745 0.055 Uiso 1 1 calc R U . . .
C133 C 0.2142(3) 0.97455(15) 0.44062(16) 0.0517(10) Uani 1 1 d . . . . .
H38 H 0.1982 0.9721 0.4729 0.062 Uiso 1 1 calc R U . . .
C134 C 0.1505(3) 0.99983(14) 0.39428(15) 0.0460(9) Uani 1 1 d . . . . .
C135 C 0.1804(3) 1.00425(14) 0.34944(15) 0.0459(9) Uani 1 1 d . . . . .
H39 H 0.1401 1.0226 0.3173 0.055 Uiso 1 1 calc R U . . .
C136 C 0.2666(3) 0.98289(13) 0.35014(14) 0.0430(8) Uani 1 1 d . . . . .
H40 H 0.2848 0.9873 0.3188 0.052 Uiso 1 1 calc R U . . .
C137 C 0.0497(3) 1.02046(16) 0.39023(18) 0.0574(10) Uani 1 1 d . . . . .
C138 C 0.0368(5) 1.0182(4) 0.4435(3) 0.149(4) Uani 1 1 d . U . . .
H41 H 0.0902 1.0368 0.4721 0.179 Uiso 1 1 calc R U . . .
H42 H -0.0275 1.0326 0.4388 0.179 Uiso 1 1 calc R U . . .
H43 H 0.0390 0.9836 0.4553 0.179 Uiso 1 1 calc R U . . .
C139 C -0.0298(4) 0.9927(3) 0.3456(4) 0.162(4) Uani 1 1 d . . . . .
H44 H -0.0193 0.9948 0.3104 0.195 Uiso 1 1 calc R U . . .
H45 H -0.0280 0.9579 0.3568 0.195 Uiso 1 1 calc R U . . .
H46 H -0.0946 1.0070 0.3403 0.195 Uiso 1 1 calc R U . . .
C140 C 0.0359(6) 1.0731(3) 0.3700(4) 0.163(4) Uani 1 1 d . . . . .
H47 H 0.0444 1.0752 0.3342 0.196 Uiso 1 1 calc R U . . .
H48 H -0.0309 1.0843 0.3648 0.196 Uiso 1 1 calc R U . . .
H49 H 0.0854 1.0942 0.3979 0.196 Uiso 1 1 calc R U . . .
C211 C 1.0656(2) 0.53486(11) 0.37036(13) 0.0326(7) Uani 1 1 d . . . . .
C212 C 1.0568(3) 0.52093(17) 0.41909(16) 0.0633(12) Uani 1 1 d . . . . .
H50 H 1.1077 0.5299 0.4539 0.076 Uiso 1 1 calc R U . . .
C213 C 0.9765(4) 0.49421(18) 0.41942(16) 0.0691(13) Uani 1 1 d . . . . .
H51 H 0.9746 0.4849 0.4545 0.083 Uiso 1 1 calc R U . . .
C214 C 0.8986(3) 0.48050(13) 0.37055(14) 0.0433(8) Uani 1 1 d . . . . .
C215 C 0.9089(3) 0.49319(15) 0.32169(15) 0.0479(9) Uani 1 1 d . . . . .
H52 H 0.8583 0.4842 0.2868 0.058 Uiso 1 1 calc R U . . .
C216 C 0.9911(3) 0.51876(14) 0.32174(14) 0.0457(9) Uani 1 1 d . . . . .
H53 H 0.9963 0.5255 0.2868 0.055 Uiso 1 1 calc R U . . .
C217 C 0.8101(3) 0.45032(15) 0.37172(16) 0.0546(10) Uani 1 1 d . . . . .
C218 C 0.7778(5) 0.4695(3) 0.4180(2) 0.126(3) Uani 1 1 d . . . . .
H54 H 0.8338 0.4675 0.4544 0.152 Uiso 1 1 calc R U . . .
H55 H 0.7563 0.5041 0.4102 0.152 Uiso 1 1 calc R U . . .
H56 H 0.7227 0.4493 0.4189 0.152 Uiso 1 1 calc R U . . .
C219 C 0.7199(3) 0.45474(19) 0.31715(19) 0.0692(12) Uani 1 1 d . . . . .
H57 H 0.6997 0.4895 0.3104 0.083 Uiso 1 1 calc R U . . .
H58 H 0.7364 0.4424 0.2861 0.083 Uiso 1 1 calc R U . . .
H59 H 0.6652 0.4351 0.3197 0.083 Uiso 1 1 calc R U . . .
C220 C 0.8397(4) 0.3960(2) 0.3810(3) 0.115(2) Uani 1 1 d . . . . .
H60 H 0.8980 0.3924 0.4162 0.138 Uiso 1 1 calc R U . . .
H61 H 0.7844 0.3767 0.3833 0.138 Uiso 1 1 calc R U . . .
H62 H 0.8556 0.3839 0.3496 0.138 Uiso 1 1 calc R U . . .
C221 C 1.1364(2) 0.60190(11) 0.32424(13) 0.0333(7) Uani 1 1 d . . . . .
C222 C 1.0453(3) 0.62478(13) 0.29975(15) 0.0444(9) Uani 1 1 d . . . . .
H63 H 0.9914 0.6137 0.3087 0.053 Uiso 1 1 calc R U . . .
C223 C 1.0308(3) 0.66333(14) 0.26256(17) 0.0500(9) Uani 1 1 d . . . . .
H64 H 0.9663 0.6774 0.2457 0.060 Uiso 1 1 calc R U . . .
C224 C 1.1067(3) 0.68250(12) 0.24870(15) 0.0416(8) Uani 1 1 d . . . . .
C225 C 1.1989(3) 0.66066(13) 0.27554(17) 0.0469(9) Uani 1 1 d . . . . .
H65 H 1.2539 0.6734 0.2687 0.056 Uiso 1 1 calc R U . . .
C226 C 1.2137(3) 0.62131(12) 0.31165(16) 0.0434(8) Uani 1 1 d . . . . .
H66 H 1.2780 0.6071 0.3284 0.052 Uiso 1 1 calc R U . . .
C227 C 1.0931(3) 0.72594(14) 0.20886(18) 0.0559(10) Uani 1 1 d . . . . .
C228 C 0.9859(4) 0.7410(2) 0.1791(3) 0.102(2) Uani 1 1 d . . . . .
H67 H 0.9572 0.7482 0.2070 0.122 Uiso 1 1 calc R U . . .
H68 H 0.9819 0.7706 0.1564 0.122 Uiso 1 1 calc R U . . .
H69 H 0.9487 0.7139 0.1548 0.122 Uiso 1 1 calc R U . . .
C229 C 1.1483(5) 0.77083(17) 0.2435(3) 0.0924(17) Uani 1 1 d . . . . .
H70 H 1.2186 0.7625 0.2635 0.111 Uiso 1 1 calc R U . . .
H71 H 1.1424 0.7989 0.2183 0.111 Uiso 1 1 calc R U . . .
H72 H 1.1191 0.7797 0.2707 0.111 Uiso 1 1 calc R U . . .
C230 C 1.1400(5) 0.7144(2) 0.1672(2) 0.0927(18) Uani 1 1 d . . . . .
H73 H 1.2095 0.7048 0.1876 0.111 Uiso 1 1 calc R U . . .
H74 H 1.1039 0.6872 0.1428 0.111 Uiso 1 1 calc R U . . .
H75 H 1.1371 0.7438 0.1444 0.111 Uiso 1 1 calc R U . . .
C231 C 1.2231(2) 0.51804(11) 0.36015(14) 0.0345(7) Uani 1 1 d . . . . .
C232 C 1.2231(3) 0.50708(12) 0.30774(15) 0.0407(8) Uani 1 1 d . . . . .
H76 H 1.1858 0.5272 0.2765 0.049 Uiso 1 1 calc R U . . .
C233 C 1.2769(3) 0.46709(13) 0.29998(16) 0.0450(8) Uani 1 1 d . . . . .
H77 H 1.2748 0.4605 0.2634 0.054 Uiso 1 1 calc R U . . .
C234 C 1.3332(3) 0.43681(12) 0.34393(16) 0.0437(8) Uani 1 1 d . . . . .
C235 C 1.3303(3) 0.44728(14) 0.39629(17) 0.0540(10) Uani 1 1 d . . . . .
H78 H 1.3662 0.4268 0.4275 0.065 Uiso 1 1 calc R U . . .
C236 C 1.2764(3) 0.48681(13) 0.40388(15) 0.0492(9) Uani 1 1 d . . . . .
H79 H 1.2761 0.4926 0.4401 0.059 Uiso 1 1 calc R U . . .
C237 C 1.3958(3) 0.39368(13) 0.33760(19) 0.0543(10) Uani 1 1 d . . . . .
C238 C 1.3867(4) 0.38745(18) 0.2768(2) 0.0850(16) Uani 1 1 d . . . . .
H80 H 1.3170 0.3816 0.2524 0.102 Uiso 1 1 calc R U . . .
H81 H 1.4102 0.4176 0.2646 0.102 Uiso 1 1 calc R U . . .
H82 H 1.4270 0.3592 0.2744 0.102 Uiso 1 1 calc R U . . .
C239 C 1.5043(3) 0.40271(19) 0.3749(3) 0.0880(16) Uani 1 1 d . . . . .
H83 H 1.5447 0.3751 0.3709 0.106 Uiso 1 1 calc R U . . .
H84 H 1.5267 0.4336 0.3636 0.106 Uiso 1 1 calc R U . . .
H85 H 1.5113 0.4053 0.4141 0.106 Uiso 1 1 calc R U . . .
C240 C 1.3628(4) 0.34546(15) 0.3562(3) 0.0931(18) Uani 1 1 d . . . . .
H86 H 1.2930 0.3391 0.3326 0.112 Uiso 1 1 calc R U . . .
H87 H 1.4038 0.3181 0.3524 0.112 Uiso 1 1 calc R U . . .
H88 H 1.3704 0.3483 0.3955 0.112 Uiso 1 1 calc R U . . .
C311 C 0.7728(11) 0.9067(4) 0.3648(6) 0.242(6) Uani 1 1 d D U . . .
H124 H 0.7827 0.9338 0.3417 0.290 Uiso 1 1 calc R U . . .
H125 H 0.7063 0.8926 0.3434 0.290 Uiso 1 1 calc R U . . .
C312 C 0.7693(12) 0.9287(6) 0.4141(6) 0.341(11) Uani 1 1 d D U . . .
H126 H 0.7163 0.9535 0.4035 0.409 Uiso 1 1 calc R U . . .
H127 H 0.7562 0.9030 0.4373 0.409 Uiso 1 1 calc R U . . .
H128 H 0.8332 0.9446 0.4355 0.409 Uiso 1 1 calc R U . . .
C321 C 0.5095(4) 0.71037(19) 0.4561(3) 0.0844(15) Uani 1 1 d . . . . .
H129 H 0.5439 0.7421 0.4569 0.101 Uiso 1 1 calc R U . . .
H130 H 0.4764 0.7129 0.4831 0.101 Uiso 1 1 calc R U . . .
C322 C 0.4356(5) 0.7023(3) 0.4005(3) 0.122(2) Uani 1 1 d . . . . .
H131 H 0.3881 0.7298 0.3903 0.147 Uiso 1 1 calc R U . . .
H132 H 0.4680 0.7005 0.3736 0.147 Uiso 1 1 calc R U . . .
H133 H 0.4005 0.6712 0.3997 0.147 Uiso 1 1 calc R U . . .
C331 C 0.5429(4) 0.54225(19) 0.4374(2) 0.0774(14) Uani 1 1 d . . . . .
H134 H 0.5215 0.5087 0.4435 0.093 Uiso 1 1 calc R U . . .
H135 H 0.6164 0.5429 0.4536 0.093 Uiso 1 1 calc R U . . .
C332 C 0.5075(4) 0.5518(2) 0.3769(2) 0.0800(14) Uani 1 1 d . . . . .
H136 H 0.5343 0.5267 0.3592 0.096 Uiso 1 1 calc R U . . .
H137 H 0.4347 0.5505 0.3604 0.096 Uiso 1 1 calc R U . . .
H138 H 0.5296 0.5847 0.3705 0.096 Uiso 1 1 calc R U . . .
C341 C 0.1303(9) 0.8177(10) 0.4256(7) 0.166(9) Uani 0.676(16) 1 d D . P A 1
H139 H 0.1224 0.8044 0.4594 0.199 Uiso 0.676(16) 1 calc R U P A 1
H140 H 0.1648 0.8500 0.4352 0.199 Uiso 0.676(16) 1 calc R U P A 1
C342 C 0.1881(14) 0.7821(6) 0.4049(8) 0.158(8) Uani 0.676(16) 1 d D . P A 1
H141 H 0.2541 0.7770 0.4345 0.190 Uiso 0.676(16) 1 calc R U P A 1
H142 H 0.1528 0.7504 0.3955 0.190 Uiso 0.676(16) 1 calc R U P A 1
H143 H 0.1951 0.7958 0.3715 0.190 Uiso 0.676(16) 1 calc R U P A 1
C343 C 0.142(2) 0.8511(14) 0.4407(13) 0.19(2) Uani 0.324(16) 1 d D . P A 2
H144 H 0.1249 0.8356 0.4708 0.231 Uiso 0.324(16) 1 calc R U P A 2
H145 H 0.1935 0.8765 0.4575 0.231 Uiso 0.324(16) 1 calc R U P A 2
C344 C 0.174(3) 0.8129(15) 0.4089(17) 0.199(18) Uani 0.324(16) 1 d D U P A 2
H146 H 0.2338 0.7960 0.4347 0.239 Uiso 0.324(16) 1 calc R U P A 2
H147 H 0.1209 0.7886 0.3923 0.239 Uiso 0.324(16) 1 calc R U P A 2
H148 H 0.1889 0.8291 0.3791 0.239 Uiso 0.324(16) 1 calc R U P A 2
C351 C 0.0411(4) 0.8977(2) 0.2552(2) 0.0895(16) Uani 1 1 d . . . . .
H149 H 0.0690 0.8868 0.2276 0.107 Uiso 1 1 calc R U . . .
H150 H 0.0436 0.9343 0.2570 0.107 Uiso 1 1 calc R U . . .
C352 C -0.0637(4) 0.8807(2) 0.2367(3) 0.121(3) Uani 1 1 d . . . . .
H151 H -0.1028 0.8947 0.1997 0.146 Uiso 1 1 calc R U . . .
H152 H -0.0660 0.8445 0.2345 0.146 Uiso 1 1 calc R U . . .
H153 H -0.0914 0.8919 0.2638 0.146 Uiso 1 1 calc R U . . .

loop_
_atom_site_aniso_label
_atom_site_aniso_U_11
_atom_site_aniso_U_22
_atom_site_aniso_U_33
_atom_site_aniso_U_23
_atom_site_aniso_U_13
_atom_site_aniso_U_12
Mg1 0.0406(7) 0.0801(10) 0.0447(7) -0.0076(7) 0.0114(6) 0.0239(7)
O1 0.0298(13) 0.0664(17) 0.0476(15) -0.0205(12) 0.0090(12) 0.0025(12)
O2 0.0295(14) 0.0687(18) 0.0684(18) -0.0286(14) 0.0047(13) 0.0072(12)
O3 0.0528(18) 0.107(3) 0.0512(17) -0.0262(17) 0.0038(14) 0.0240(17)
O4 0.0342(14) 0.0680(18) 0.0609(17) -0.0124(14) 0.0093(13) 0.0079(13)
O5 0.0504(18) 0.144(3) 0.067(2) 0.028(2) 0.0233(16) 0.032(2)
O6 0.079(2) 0.0694(19) 0.0486(17) -0.0145(14) 0.0148(16) 0.0118(17)
O11 0.0473(16) 0.0711(18) 0.0572(17) -0.0087(14) 0.0040(13) 0.0280(15)
O12 0.0503(16) 0.0685(18) 0.0488(16) -0.0170(14) -0.0019(13) 0.0180(14)
O21 0.0435(15) 0.086(2) 0.0496(16) -0.0185(14) 0.0117(13) 0.0255(14)
O22 0.0310(14) 0.090(2) 0.078(2) -0.0426(18) 0.0098(14) 0.0079(14)
O31 0.273(9) 0.134(5) 0.305(10) -0.014(6) 0.162(8) -0.008(6)
O32 0.055(2) 0.080(2) 0.138(3) -0.014(2) 0.033(2) -0.0030(18)
O33 0.0432(16) 0.083(2) 0.079(2) -0.0092(17) 0.0198(16) 0.0002(16)
O34 0.082(5) 0.289(18) 0.122(7) 0.086(8) 0.015(4) -0.040(6)
O34B 0.090(10) 0.091(11) 0.146(14) 0.036(9) 0.040(9) -0.019(8)
O35 0.069(2) 0.113(3) 0.119(3) 0.007(3) 0.042(2) 0.003(2)
N1 0.0319(14) 0.0386(15) 0.0340(15) -0.0053(12) 0.0075(12) 0.0023(12)
N2 0.0257(14) 0.0478(16) 0.0402(16) -0.0149(13) 0.0082(12) 0.0003(12)
C1 0.0364(19) 0.062(2) 0.045(2) -0.0030(18) 0.0131(17) 0.0090(18)
C2 0.039(2) 0.064(2) 0.040(2) -0.0071(18) 0.0120(17) 0.0120(19)
C11 0.0327(17) 0.0418(18) 0.0411(19) -0.0011(15) 0.0148(15) 0.0022(15)
C12 0.0320(17) 0.0317(16) 0.0358(17) -0.0035(13) 0.0144(14) -0.0037(14)
C13 0.0385(19) 0.0379(18) 0.0417(19) -0.0025(15) 0.0137(16) 0.0017(15)
C14 0.045(2) 0.051(2) 0.0341(18) -0.0047(16) 0.0103(16) -0.0001(17)
C15 0.056(2) 0.046(2) 0.048(2) -0.0153(17) 0.0219(19) -0.0008(18)
C16 0.040(2) 0.044(2) 0.053(2) -0.0060(17) 0.0182(18) 0.0071(16)
C17 0.0294(18) 0.0425(18) 0.0339(17) -0.0027(14) 0.0127(15) 0.0008(15)
C18 0.0291(16) 0.0375(17) 0.0296(16) -0.0027(13) 0.0102(13) 0.0019(14)
C21 0.0380(18) 0.0433(19) 0.0317(17) 0.0011(14) 0.0100(15) 0.0086(15)
C22 0.0342(17) 0.0376(17) 0.0306(17) -0.0002(14) 0.0096(14) 0.0021(14)
C23 0.0343(18) 0.045(2) 0.0421(19) -0.0054(16) 0.0084(16) 0.0024(15)
C24 0.041(2) 0.047(2) 0.045(2) -0.0062(17) 0.0080(17) -0.0050(17)
C25 0.059(2) 0.0374(19) 0.039(2) -0.0078(15) 0.0097(18) 0.0022(18)
C26 0.048(2) 0.047(2) 0.0341(18) -0.0021(15) 0.0135(16) 0.0122(17)
C27 0.0297(18) 0.0370(17) 0.0381(18) -0.0028(14) 0.0096(15) 0.0005(14)
C28 0.0318(17) 0.0311(16) 0.0375(18) -0.0040(13) 0.0125(14) 0.0009(14)
C31 0.070(6) 0.142(10) 0.071(7) -0.037(6) -0.002(5) 0.033(5)
C31B 0.054(8) 0.204(14) 0.150(15) -0.110(12) 0.030(9) -0.031(9)
C32 0.142(7) 0.164(8) 0.208(10) -0.063(7) 0.065(7) -0.004(6)
C32B 0.142(7) 0.164(8) 0.208(10) -0.063(7) 0.065(7) -0.004(6)
C41 0.045(2) 0.068(3) 0.093(4) 0.001(3) 0.014(2) -0.001(2)
C42 0.099(4) 0.080(4) 0.108(5) -0.023(3) 0.016(4) -0.021(3)
C51 0.070(5) 0.110(8) 0.060(6) 0.008(6) 0.021(4) 0.010(5)
C51B 0.066(11) 0.073(15) 0.063(10) 0.014(9) 0.030(9) -0.007(9)
C52 0.133(12) 0.093(9) 0.148(17) 0.048(9) 0.054(11) 0.017(8)
C52B 0.115(15) 0.112(16) 0.047(10) 0.013(10) 0.014(10) 0.023(12)
C61 0.058(6) 0.062(6) 0.061(7) -0.005(5) 0.025(5) 0.006(5)
C61B 0.067(6) 0.123(9) 0.061(6) 0.037(6) 0.028(5) 0.022(6)
C62 0.069(8) 0.060(6) 0.038(6) -0.010(4) 0.023(6) -0.002(6)
C62B 0.128(14) 0.121(11) 0.086(10) -0.019(8) 0.048(11) -0.012(12)
C111 0.0354(17) 0.0334(16) 0.0302(16) -0.0040(13) 0.0135(14) 0.0016(14)
C112 0.0358(18) 0.0368(17) 0.0356(18) -0.0019(14) 0.0147(15) -0.0030(14)
C113 0.0334(17) 0.0446(19) 0.0357(18) -0.0002(15) 0.0096(15) -0.0018(15)
C114 0.0440(19) 0.0356(17) 0.0366(18) -0.0005(14) 0.0178(16) 0.0024(15)
C115 0.047(2) 0.0373(18) 0.042(2) 0.0025(15) 0.0160(17) -0.0043(16)
C116 0.0381(18) 0.0404(18) 0.0392(19) -0.0031(15) 0.0097(16) -0.0084(15)
C117 0.049(2) 0.047(2) 0.040(2) 0.0073(16) 0.0133(17) 0.0032(17)
C118 0.095(4) 0.090(4) 0.074(3) 0.020(3) 0.022(3) 0.051(3)
C119 0.111(4) 0.089(4) 0.051(3) 0.019(3) -0.016(3) -0.025(3)
C120 0.070(3) 0.143(5) 0.074(3) 0.060(3) 0.035(3) 0.025(3)
C121 0.0340(17) 0.0367(17) 0.0270(16) -0.0002(13) 0.0103(14) 0.0040(14)
C122 0.047(2) 0.0403(18) 0.0349(18) -0.0019(14) 0.0204(16) 0.0014(16)
C123 0.047(2) 0.0336(17) 0.0383(19) -0.0017(14) 0.0157(16) 0.0023(15)
C124 0.048(2) 0.0391(18) 0.048(2) -0.0010(16) 0.0260(17) 0.0006(16)
C125 0.084(3) 0.047(2) 0.061(2) -0.0088(19) 0.054(2) -0.007(2)
C126 0.064(2) 0.0413(19) 0.049(2) -0.0122(16) 0.033(2) -0.0078(18)
C127 0.067(3) 0.042(2) 0.079(3) -0.004(2) 0.048(2) -0.0047(19)
C128 0.078(3) 0.060(3) 0.168(6) -0.002(3) 0.085(4) -0.003(3)
C129 0.121(5) 0.071(3) 0.157(6) -0.036(4) 0.095(5) -0.047(3)
C130 0.102(4) 0.072(3) 0.111(4) 0.032(3) 0.050(4) 0.000(3)
C131 0.0332(17) 0.0408(18) 0.0332(17) -0.0052(14) 0.0124(15) 0.0000(14)
C132 0.0384(19) 0.062(2) 0.0377(19) 0.0008(17) 0.0148(16) 0.0078(17)
C133 0.047(2) 0.074(3) 0.040(2) -0.0038(19) 0.0226(18) 0.006(2)
C134 0.0362(19) 0.056(2) 0.045(2) -0.0089(17) 0.0148(17) 0.0040(17)
C135 0.0392(19) 0.056(2) 0.0385(19) -0.0017(16) 0.0106(16) 0.0102(17)
C136 0.043(2) 0.053(2) 0.0334(18) -0.0032(16) 0.0156(16) 0.0086(17)
C137 0.041(2) 0.072(3) 0.064(3) -0.013(2) 0.026(2) 0.010(2)
C138 0.090(4) 0.280(10) 0.095(5) 0.003(5) 0.054(4) 0.086(6)
C139 0.044(3) 0.220(9) 0.197(8) -0.115(7) 0.018(4) 0.019(4)
C140 0.133(6) 0.138(6) 0.275(11) 0.073(7) 0.141(7) 0.089(5)
C211 0.0320(17) 0.0287(15) 0.0341(17) -0.0013(13) 0.0096(14) 0.0008(13)
C212 0.064(3) 0.083(3) 0.031(2) -0.0030(19) 0.0064(19) -0.037(2)
C213 0.081(3) 0.089(3) 0.033(2) -0.001(2) 0.018(2) -0.044(3)
C214 0.047(2) 0.0438(19) 0.0375(19) -0.0019(15) 0.0148(17) -0.0090(17)
C215 0.041(2) 0.067(2) 0.0341(19) -0.0082(17) 0.0121(16) -0.0159(18)
C216 0.045(2) 0.063(2) 0.0317(18) -0.0053(16) 0.0171(16) -0.0120(18)
C217 0.057(2) 0.065(3) 0.042(2) 0.0019(18) 0.0190(19) -0.023(2)
C218 0.096(4) 0.226(8) 0.077(4) -0.060(5) 0.056(4) -0.084(5)
C219 0.055(3) 0.084(3) 0.064(3) -0.001(2) 0.018(2) -0.031(2)
C220 0.084(4) 0.077(4) 0.165(6) 0.049(4) 0.027(4) -0.027(3)
C221 0.0317(17) 0.0317(16) 0.0366(17) -0.0064(13) 0.0133(14) 0.0000(14)
C222 0.0361(19) 0.047(2) 0.056(2) 0.0129(17) 0.0248(17) 0.0060(16)
C223 0.0356(19) 0.053(2) 0.065(2) 0.0192(19) 0.0230(19) 0.0137(17)
C224 0.045(2) 0.0359(18) 0.049(2) 0.0014(15) 0.0229(17) 0.0040(16)
C225 0.0368(19) 0.0416(19) 0.066(2) 0.0047(18) 0.0245(18) -0.0002(16)
C226 0.0306(18) 0.0381(18) 0.061(2) 0.0054(17) 0.0174(17) 0.0019(15)
C227 0.058(2) 0.047(2) 0.074(3) 0.017(2) 0.038(2) 0.0078(19)
C228 0.070(3) 0.108(4) 0.131(5) 0.085(4) 0.044(3) 0.028(3)
C229 0.122(5) 0.047(3) 0.111(4) 0.015(3) 0.048(4) -0.004(3)
C230 0.122(5) 0.090(4) 0.089(4) 0.033(3) 0.066(4) 0.020(3)
C231 0.0298(16) 0.0302(16) 0.0416(18) -0.0025(14) 0.0115(14) 0.0020(14)
C232 0.045(2) 0.0362(18) 0.044(2) 0.0029(15) 0.0201(17) 0.0062(16)
C233 0.052(2) 0.0387(19) 0.052(2) -0.0033(16) 0.0284(19) 0.0037(17)
C234 0.0394(19) 0.0306(17) 0.062(2) -0.0003(16) 0.0206(18) 0.0027(15)
C235 0.061(3) 0.040(2) 0.053(2) 0.0080(17) 0.013(2) 0.0141(18)
C236 0.058(2) 0.048(2) 0.038(2) 0.0034(16) 0.0150(18) 0.0155(18)
C237 0.054(2) 0.0368(19) 0.078(3) 0.0008(19) 0.032(2) 0.0118(18)
C238 0.098(4) 0.066(3) 0.109(4) -0.003(3) 0.061(3) 0.031(3)
C239 0.053(3) 0.073(3) 0.132(5) -0.006(3) 0.031(3) 0.022(2)
C240 0.108(4) 0.035(2) 0.163(6) 0.008(3) 0.082(4) 0.015(3)
C311 0.319(15) 0.147(8) 0.257(13) 0.004(9) 0.108(11) 0.058(10)
C312 0.40(2) 0.47(2) 0.228(14) -0.151(16) 0.211(16) -0.165(19)
C321 0.071(3) 0.072(3) 0.119(5) -0.015(3) 0.046(3) -0.008(3)
C322 0.089(4) 0.120(5) 0.125(6) 0.026(4) 0.007(4) -0.034(4)
C331 0.062(3) 0.079(3) 0.085(4) -0.007(3) 0.022(3) 0.005(3)
C332 0.069(3) 0.080(3) 0.090(4) -0.005(3) 0.029(3) 0.000(3)
C341 0.101(10) 0.26(2) 0.116(11) 0.109(14) 0.013(9) -0.040(13)
C342 0.116(11) 0.150(14) 0.168(15) 0.086(12) 0.010(11) -0.017(10)
C343 0.23(5) 0.20(4) 0.19(4) -0.03(4) 0.13(4) -0.12(4)
C344 0.11(2) 0.28(4) 0.23(3) -0.11(3) 0.10(2) -0.09(2)
C351 0.093(4) 0.085(4) 0.090(4) 0.022(3) 0.034(3) 0.013(3)
C352 0.064(4) 0.091(4) 0.172(7) -0.014(4) 0.005(4) 0.010(3)

loop_
_atom_type_symbol
_atom_type_description
_atom_type_scat_dispersion_real
_atom_type_scat_dispersion_imag
_atom_type_scat_source
C C 0.0033 0.0016 'International Tables Vol C Tables 4.2.6.8 and 6.1.1.4'
H H 0.0000 0.0000 'International Tables Vol C Tables 4.2.6.8 and 6.1.1.4'
Mg Mg 0.0486 0.0363 'International Tables Vol C Tables 4.2.6.8 and 6.1.1.4'
N N 0.0061 0.0033 'International Tables Vol C Tables 4.2.6.8 and 6.1.1.4'
O O 0.0106 0.0060 'International Tables Vol C Tables 4.2.6.8 and 6.1.1.4'

loop_
_geom_angle_atom_site_label_1
_geom_angle_atom_site_label_2
_geom_angle_atom_site_label_3
_geom_angle
O11 Mg1 O21 177.85(14)
O11 Mg1 O3 87.48(12)
O21 Mg1 O3 93.50(13)
O11 Mg1 O5 90.56(14)
O21 Mg1 O5 91.33(13)
O3 Mg1 O5 91.35(16)
O11 Mg1 O4 88.76(12)
O21 Mg1 O4 90.18(11)
O3 Mg1 O4 175.50(14)
O5 Mg1 O4 91.15(15)
O11 Mg1 O6 91.07(13)
O21 Mg1 O6 87.04(13)
O3 Mg1 O6 88.66(14)
O5 Mg1 O6 178.37(14)
O4 Mg1 O6 88.94(12)
O11 Mg1 H201 66.7(10)
O21 Mg1 H201 114.2(10)
O3 Mg1 H201 20.7(9)
O5 Mg1 H201 91.5(12)
O4 Mg1 H201 155.4(10)
O6 Mg1 H201 89.1(12)
C31 O3 Mg1 132.7(5)
C31B O3 Mg1 131.8(7)
C31 O3 H201 125(2)
C31B O3 H201 103(2)
Mg1 O3 H201 101(2)
C41 O4 Mg1 130.2(3)
C41 O4 H202 109(3)
Mg1 O4 H202 105(3)
C51 O5 Mg1 124.3(4)
C51B O5 Mg1 130.5(7)
C51 O5 H203 109.1(16)
C51B O5 H203 102.7(18)
Mg1 O5 H203 121.5(15)
C61 O6 Mg1 126.1(5)
C61B O6 Mg1 130.5(4)
C61 O6 H204 128(3)
C61B O6 H204 108.7(17)
Mg1 O6 H204 104(2)
C1 O11 Mg1 134.8(3)
C2 O21 Mg1 131.6(2)
C321 O32 H205 113(4)
C331 O33 H206 111(3)
C351 O35 H207 109(3)
C17 N1 C12 127.2(3)
C17 N1 H1 116.4
C12 N1 H1 116.4
C27 N2 C22 129.6(3)
C27 N2 H2 115.2
C22 N2 H2 115.2
O12 C1 O11 123.7(3)
O12 C1 C11 119.6(3)
O11 C1 C11 116.6(3)
O22 C2 O21 124.1(3)
O22 C2 C21 118.8(3)
O21 C2 C21 117.1(3)
C16 C11 C12 118.1(3)
C16 C11 C1 118.3(3)
C12 C11 C1 123.5(3)
C13 C12 N1 121.7(3)
C13 C12 C11 119.1(3)
N1 C12 C11 119.1(3)
C14 C13 C12 120.9(3)
C14 C13 H3 119.6
C12 C13 H3 119.6
C15 C14 C13 120.5(3)
C15 C14 H4 119.8
C13 C14 H4 119.8
C16 C15 C14 119.1(3)
C16 C15 H5 120.4
C14 C15 H5 120.4
C15 C16 C11 122.3(3)
C15 C16 H6 118.8
C11 C16 H6 118.8
O1 C17 N1 123.2(3)
O1 C17 C18 122.4(3)
N1 C17 C18 114.4(3)
C111 C18 C121 112.4(3)
C111 C18 C131 112.5(2)
C121 C18 C131 106.7(2)
C111 C18 C17 108.0(2)
C121 C18 C17 109.6(2)
C131 C18 C17 107.6(2)
C26 C21 C22 118.5(3)
C26 C21 C2 117.8(3)
C22 C21 C2 123.7(3)
C23 C22 N2 122.5(3)
C23 C22 C21 119.2(3)
N2 C22 C21 118.3(3)
C24 C23 C22 120.3(3)
C24 C23 H7 119.8
C22 C23 H7 119.8
C23 C24 C25 121.0(3)
C23 C24 H8 119.5
C25 C24 H8 119.5
C26 C25 C24 118.8(3)
C26 C25 H9 120.6
C24 C25 H9 120.6
C25 C26 C21 122.1(3)
C25 C26 H10 118.9
C21 C26 H10 118.9
O2 C27 N2 123.4(3)
O2 C27 C28 122.2(3)
N2 C27 C28 114.2(3)
C211 C28 C231 105.4(2)
C211 C28 C221 114.0(3)
C231 C28 C221 113.2(2)
C211 C28 C27 113.4(3)
C231 C28 C27 110.0(3)
C221 C28 C27 101.0(2)
O3 C31 C32 109.3(9)
O3 C31 H89 109.8
C32 C31 H89 109.8
O3 C31 H90 109.8
C32 C31 H90 109.8
H89 C31 H90 108.3
C32B C31B O3 121.4(14)
C32B C31B H109 107.0
O3 C31B H109 107.0
C32B C31B H110 107.0
O3 C31B H110 107.0
H109 C31B H110 106.7
C31 C32 H91 109.5
C31 C32 H92 109.5
H91 C32 H92 109.5
C31 C32 H93 109.5
H91 C32 H93 109.5
H92 C32 H93 109.5
C31B C32B H111 109.5
C31B C32B H112 109.5
H111 C32B H112 109.5
C31B C32B H113 109.5
H111 C32B H113 109.5
H112 C32B H113 109.5
O4 C41 C42 112.6(4)
O4 C41 H94 109.1
C42 C41 H94 109.1
O4 C41 H95 109.1
C42 C41 H95 109.1
H94 C41 H95 107.8
C41 C42 H96 109.5
C41 C42 H97 109.5
H96 C42 H97 109.5
C41 C42 H98 109.5
H96 C42 H98 109.5
H97 C42 H98 109.5
O5 C51 C52 102.7(10)
O5 C51 H99 111.2
C52 C51 H99 111.2
O5 C51 H100 111.2
C52 C51 H100 111.2
H99 C51 H100 109.1
C52B C51B O5 107.8(15)
C52B C51B H114 110.1
O5 C51B H114 110.1
C52B C51B H115 110.1
O5 C51B H115 110.1
H114 C51B H115 108.5
C51 C52 H101 109.5
C51 C52 H102 109.5
H101 C52 H102 109.5
C51 C52 H103 109.5
H101 C52 H103 109.5
H102 C52 H103 109.5
C51B C52B H116 109.5
C51B C52B H117 109.5
H116 C52B H117 109.5
C51B C52B H118 109.5
H116 C52B H118 109.5
H117 C52B H118 109.5
O6 C61 C62 113.2(8)
O6 C61 H104 108.9
C62 C61 H104 108.9
O6 C61 H105 108.9
C62 C61 H105 108.9
H104 C61 H105 107.7
C62B C61B O6 112.4(10)
C62B C61B H119 109.1
O6 C61B H119 109.1
C62B C61B H120 109.1
O6 C61B H120 109.1
H119 C61B H120 107.9
C61 C62 H106 109.5
C61 C62 H107 109.5
H106 C62 H107 109.5
C61 C62 H108 109.5
H106 C62 H108 109.5
H107 C62 H108 109.5
C61B C62B H121 109.5
C61B C62B H122 109.5
H121 C62B H122 109.5
C61B C62B H123 109.5
H121 C62B H123 109.5
H122 C62B H123 109.5
C112 C111 C116 116.4(3)
C112 C111 C18 124.7(3)
C116 C111 C18 118.9(3)
C113 C112 C111 121.8(3)
C113 C112 H11 119.1
C111 C112 H11 119.1
C112 C113 C114 122.0(3)
C112 C113 H12 119.0
C114 C113 H12 119.0
C115 C114 C113 116.3(3)
C115 C114 C117 121.1(3)
C113 C114 C117 122.5(3)
C116 C115 C114 121.7(3)
C116 C115 H13 119.1
C114 C115 H13 119.1
C115 C116 C111 121.7(3)
C115 C116 H14 119.1
C111 C116 H14 119.1
C120 C117 C119 109.4(4)
C120 C117 C118 106.7(4)
C119 C117 C118 107.6(4)
C120 C117 C114 111.2(3)
C119 C117 C114 112.4(3)
C118 C117 C114 109.4(3)
C117 C118 H15 109.5
C117 C118 H16 109.5
H15 C118 H16 109.5
C117 C118 H17 109.5
H15 C118 H17 109.5
H16 C118 H17 109.5
C117 C119 H18 109.5
C117 C119 H19 109.5
H18 C119 H19 109.5
C117 C119 H20 109.5
H18 C119 H20 109.5
H19 C119 H20 109.5
C117 C120 H21 109.5
C117 C120 H22 109.5
H21 C120 H22 109.5
C117 C120 H23 109.5
H21 C120 H23 109.5
H22 C120 H23 109.5
C126 C121 C122 116.7(3)
C126 C121 C18 124.1(3)
C122 C121 C18 119.1(3)
C123 C122 C121 122.3(3)
C123 C122 H24 118.9
C121 C122 H24 118.9
C122 C123 C124 121.2(3)
C122 C123 H25 119.4
C124 C123 H25 119.4
C125 C124 C123 116.5(3)
C125 C124 C127 121.2(3)
C123 C124 C127 122.3(3)
C124 C125 C126 122.3(3)
C124 C125 H26 118.9
C126 C125 H26 118.9
C121 C126 C125 120.9(3)
C121 C126 H27 119.5
C125 C126 H27 119.5
C129 C127 C128 113.6(4)
C129 C127 C124 113.2(3)
C128 C127 C124 111.2(3)
C129 C127 C130 104.3(4)
C128 C127 C130 105.6(4)
C124 C127 C130 108.4(4)
C127 C128 H28 109.5
C127 C128 H29 109.5
H28 C128 H29 109.5
C127 C128 H30 109.5
H28 C128 H30 109.5
H29 C128 H30 109.5
C127 C129 H31 109.5
C127 C129 H32 109.5
H31 C129 H32 109.5
C127 C129 H33 109.5
H31 C129 H33 109.5
H32 C129 H33 109.5
C127 C130 H34 109.5
C127 C130 H35 109.5
H34 C130 H35 109.5
C127 C130 H36 109.5
H34 C130 H36 109.5
H35 C130 H36 109.5
C132 C131 C136 116.9(3)
C132 C131 C18 123.9(3)
C136 C131 C18 119.1(3)
C131 C132 C133 121.0(3)
C131 C132 H37 119.5
C133 C132 H37 119.5
C134 C133 C132 122.2(3)
C134 C133 H38 118.9
C132 C133 H38 118.9
C133 C134 C135 116.2(3)
C133 C134 C137 123.0(3)
C135 C134 C137 120.7(3)
C136 C135 C134 122.1(3)
C136 C135 H39 119.0
C134 C135 H39 119.0
C135 C136 C131 121.4(3)
C135 C136 H40 119.3
C131 C136 H40 119.3
C138 C137 C139 111.3(6)
C138 C137 C140 108.6(6)
C139 C137 C140 104.5(6)
C138 C137 C134 112.8(4)
C139 C137 C134 108.1(4)
C140 C137 C134 111.3(4)
C137 C138 H41 109.5
C137 C138 H42 109.5
H41 C138 H42 109.5
C137 C138 H43 109.5
H41 C138 H43 109.5
H42 C138 H43 109.5
C137 C139 H44 109.5
C137 C139 H45 109.5
H44 C139 H45 109.5
C137 C139 H46 109.5
H44 C139 H46 109.5
H45 C139 H46 109.5
C137 C140 H47 109.5
C137 C140 H48 109.5
H47 C140 H48 109.5
C137 C140 H49 109.5
H47 C140 H49 109.5
H48 C140 H49 109.5
C212 C211 C216 115.5(3)
C212 C211 C28 123.0(3)
C216 C211 C28 120.9(3)
C211 C212 C213 122.1(3)
C211 C212 H50 118.9
C213 C212 H50 118.9
C212 C213 C214 122.4(4)
C212 C213 H51 118.8
C214 C213 H51 118.8
C215 C214 C213 115.4(3)
C215 C214 C217 122.8(3)
C213 C214 C217 121.7(3)
C214 C215 C216 121.8(3)
C214 C215 H52 119.1
C216 C215 H52 119.1
C211 C216 C215 122.6(3)
C211 C216 H53 118.7
C215 C216 H53 118.7
C219 C217 C220 108.3(4)
C219 C217 C218 106.2(4)
C220 C217 C218 110.9(5)
C219 C217 C214 112.0(3)
C220 C217 C214 109.0(4)
C218 C217 C214 110.4(4)
C217 C218 H54 109.5
C217 C218 H55 109.5
H54 C218 H55 109.5
C217 C218 H56 109.5
H54 C218 H56 109.5
H55 C218 H56 109.5
C217 C219 H57 109.5
C217 C219 H58 109.5
H57 C219 H58 109.5
C217 C219 H59 109.5
H57 C219 H59 109.5
H58 C219 H59 109.5
C217 C220 H60 109.5
C217 C220 H61 109.5
H60 C220 H61 109.5
C217 C220 H62 109.5
H60 C220 H62 109.5
H61 C220 H62 109.5
C222 C221 C226 116.7(3)
C222 C221 C28 123.8(3)
C226 C221 C28 119.2(3)
C223 C222 C221 121.4(3)
C223 C222 H63 119.3
C221 C222 H63 119.3
C222 C223 C224 122.6(3)
C222 C223 H64 118.7
C224 C223 H64 118.7
C225 C224 C223 115.4(3)
C225 C224 C227 121.0(3)
C223 C224 C227 123.5(3)
C226 C225 C224 122.5(3)
C226 C225 H65 118.8
C224 C225 H65 118.8
C225 C226 C221 121.3(3)
C225 C226 H66 119.3
C221 C226 H66 119.3
C228 C227 C230 111.1(4)
C228 C227 C224 113.0(3)
C230 C227 C224 110.1(3)
C228 C227 C229 106.9(4)
C230 C227 C229 107.2(4)
C224 C227 C229 108.3(4)
C227 C228 H67 109.5
C227 C228 H68 109.5
H67 C228 H68 109.5
C227 C228 H69 109.5
H67 C228 H69 109.5
H68 C228 H69 109.5
C227 C229 H70 109.5
C227 C229 H71 109.5
H70 C229 H71 109.5
C227 C229 H72 109.5
H70 C229 H72 109.5
H71 C229 H72 109.5
C227 C230 H73 109.5
C227 C230 H74 109.5
H73 C230 H74 109.5
C227 C230 H75 109.5
H73 C230 H75 109.5
H74 C230 H75 109.5
C236 C231 C232 117.0(3)
C236 C231 C28 120.9(3)
C232 C231 C28 121.8(3)
C231 C232 C233 121.2(3)
C231 C232 H76 119.4
C233 C232 H76 119.4
C234 C233 C232 122.0(3)
C234 C233 H77 119.0
C232 C233 H77 119.0
C233 C234 C235 116.3(3)
C233 C234 C237 123.7(3)
C235 C234 C237 120.0(3)
C236 C235 C234 121.6(3)
C236 C235 H78 119.2
C234 C235 H78 119.2
C231 C236 C235 121.8(3)
C231 C236 H79 119.1
C235 C236 H79 119.1
C239 C237 C234 109.2(3)
C239 C237 C240 108.4(4)
C234 C237 C240 110.0(3)
C239 C237 C238 108.9(4)
C234 C237 C238 111.9(3)
C240 C237 C238 108.3(4)
C237 C238 H80 109.5
C237 C238 H81 109.5
H80 C238 H81 109.5
C237 C238 H82 109.5
H80 C238 H82 109.5
H81 C238 H82 109.5
C237 C239 H83 109.5
C237 C239 H84 109.5
H83 C239 H84 109.5
C237 C239 H85 109.5
H83 C239 H85 109.5
H84 C239 H85 109.5
C237 C240 H86 109.5
C237 C240 H87 109.5
H86 C240 H87 109.5
C237 C240 H88 109.5
H86 C240 H88 109.5
H87 C240 H88 109.5
C312 C311 O31 121.0(13)
C312 C311 H124 107.1
O31 C311 H124 107.1
C312 C311 H125 107.1
O31 C311 H125 107.1
H124 C311 H125 106.8
C311 C312 H126 109.5
C311 C312 H127 109.5
H126 C312 H127 109.5
C311 C312 H128 109.5
H126 C312 H128 109.5
H127 C312 H128 109.5
O32 C321 C322 111.9(5)
O32 C321 H129 109.2
C322 C321 H129 109.2
O32 C321 H130 109.2
C322 C321 H130 109.2
H129 C321 H130 107.9
C321 C322 H131 109.5
C321 C322 H132 109.5
H131 C322 H132 109.5
C321 C322 H133 109.5
H131 C322 H133 109.5
H132 C322 H133 109.5
O33 C331 C332 112.8(4)
O33 C331 H134 109.0
C332 C331 H134 109.0
O33 C331 H135 109.0
C332 C331 H135 109.0
H134 C331 H135 107.8
C331 C332 H136 109.5
C331 C332 H137 109.5
H136 C332 H137 109.5
C331 C332 H138 109.5
H136 C332 H138 109.5
H137 C332 H138 109.5
O34 C341 C342 106.1(16)
O34 C341 H139 110.5
C342 C341 H139 110.5
O34 C341 H140 110.5
C342 C341 H140 110.5
H139 C341 H140 108.7
C341 C342 H141 109.5
C341 C342 H142 109.5
H141 C342 H142 109.5
C341 C342 H143 109.5
H141 C342 H143 109.5
H142 C342 H143 109.5
O34B C343 C344 102(3)
O34B C343 H144 111.3
C344 C343 H144 111.3
O34B C343 H145 111.3
C344 C343 H145 111.3
H144 C343 H145 109.2
C343 C344 H146 109.5
C343 C344 H147 109.5
H146 C344 H147 109.5
C343 C344 H148 109.5
H146 C344 H148 109.5
H147 C344 H148 109.5
O35 C351 C352 109.9(5)
O35 C351 H149 109.7
C352 C351 H149 109.7
O35 C351 H150 109.7
C352 C351 H150 109.7
H149 C351 H150 108.2
C351 C352 H151 109.5
C351 C352 H152 109.5
H151 C352 H152 109.5
C351 C352 H153 109.5
H151 C352 H153 109.5
H152 C352 H153 109.5

loop_
_geom_bond_atom_site_label_1
_geom_bond_atom_site_label_2
_geom_bond_distance
Mg1 O11 2.021(3)
Mg1 O21 2.042(3)
Mg1 O3 2.068(3)
Mg1 O5 2.076(4)
Mg1 O4 2.085(3)
Mg1 O6 2.117(4)
Mg1 H201 2.39(5)
O1 C17 1.218(4)
O2 C27 1.217(4)
O3 C31 1.380(9)
O3 C31B 1.442(13)
O3 H201 0.86(5)
O4 C41 1.417(5)
O4 H202 0.816(19)
O5 C51 1.430(9)
O5 C51B 1.542(14)
O5 H203 0.82(2)
O6 C61 1.360(8)
O6 C61B 1.499(8)
O6 H204 0.802(18)
O11 C1 1.262(4)
O12 C1 1.259(4)
O21 C2 1.261(4)
O22 C2 1.261(4)
O31 C311 1.492(11)
O32 C321 1.418(6)
O32 H205 0.89(6)
O33 C331 1.434(6)
O33 H206 0.88(5)
O34 C341 1.420(12)
O34B C343 1.441(19)
O35 C351 1.430(6)
O35 H207 0.85(2)
N1 C17 1.362(4)
N1 C12 1.411(4)
N1 H1 0.8800
N2 C27 1.348(4)
N2 C22 1.401(4)
N2 H2 0.8800
C1 C11 1.497(5)
C2 C21 1.507(5)
C11 C16 1.390(5)
C11 C12 1.414(4)
C12 C13 1.389(5)
C13 C14 1.381(5)
C13 H3 0.9500
C14 C15 1.376(5)
C14 H4 0.9500
C15 C16 1.373(5)
C15 H5 0.9500
C16 H6 0.9500
C17 C18 1.556(4)
C18 C111 1.542(4)
C18 C121 1.546(4)
C18 C131 1.549(4)
C21 C26 1.391(5)
C21 C22 1.414(5)
C22 C23 1.395(5)
C23 C24 1.379(5)
C23 H7 0.9500
C24 C25 1.389(5)
C24 H8 0.9500
C25 C26 1.373(5)
C25 H9 0.9500
C26 H10 0.9500
C27 C28 1.565(4)
C28 C211 1.538(4)
C28 C231 1.547(4)
C28 C221 1.550(4)
C31 C32 1.481(13)
C31 H89 0.9900
C31 H90 0.9900
C31B C32B 1.233(13)
C31B H109 0.9900
C31B H110 0.9900
C32 H91 0.9800
C32 H92 0.9800
C32 H93 0.9800
C32B H111 0.9800
C32B H112 0.9800
C32B H113 0.9800
C41 C42 1.488(7)
C41 H94 0.9900
C41 H95 0.9900
C42 H96 0.9800
C42 H97 0.9800
C42 H98 0.9800
C51 C52 1.470(13)
C51 H99 0.9900
C51 H100 0.9900
C51B C52B 1.485(17)
C51B H114 0.9900
C51B H115 0.9900
C52 H101 0.9800
C52 H102 0.9800
C52 H103 0.9800
C52B H116 0.9800
C52B H117 0.9800
C52B H118 0.9800
C61 C62 1.489(13)
C61 H104 0.9900
C61 H105 0.9900
C61B C62B 1.480(14)
C61B H119 0.9900
C61B H120 0.9900
C62 H106 0.9800
C62 H107 0.9800
C62 H108 0.9800
C62B H121 0.9800
C62B H122 0.9800
C62B H123 0.9800
C111 C112 1.379(5)
C111 C116 1.402(5)
C112 C113 1.377(5)
C112 H11 0.9500
C113 C114 1.394(5)
C113 H12 0.9500
C114 C115 1.387(5)
C114 C117 1.532(5)
C115 C116 1.375(5)
C115 H13 0.9500
C116 H14 0.9500
C117 C120 1.503(6)
C117 C119 1.527(6)
C117 C118 1.528(6)
C118 H15 0.9800
C118 H16 0.9800
C118 H17 0.9800
C119 H18 0.9800
C119 H19 0.9800
C119 H20 0.9800
C120 H21 0.9800
C120 H22 0.9800
C120 H23 0.9800
C121 C126 1.383(4)
C121 C122 1.392(4)
C122 C123 1.378(5)
C122 H24 0.9500
C123 C124 1.392(5)
C123 H25 0.9500
C124 C125 1.384(5)
C124 C127 1.534(5)
C125 C126 1.393(5)
C125 H26 0.9500
C126 H27 0.9500
C127 C129 1.489(7)
C127 C128 1.494(6)
C127 C130 1.569(7)
C128 H28 0.9800
C128 H29 0.9800
C128 H30 0.9800
C129 H31 0.9800
C129 H32 0.9800
C129 H33 0.9800
C130 H34 0.9800
C130 H35 0.9800
C130 H36 0.9800
C131 C132 1.379(5)
C131 C136 1.393(5)
C132 C133 1.395(5)
C132 H37 0.9500
C133 C134 1.379(5)
C133 H38 0.9500
C134 C135 1.389(5)
C134 C137 1.539(5)
C135 C136 1.377(5)
C135 H39 0.9500
C136 H40 0.9500
C137 C138 1.458(7)
C137 C139 1.484(7)
C137 C140 1.501(8)
C138 H41 0.9800
C138 H42 0.9800
C138 H43 0.9800
C139 H44 0.9800
C139 H45 0.9800
C139 H46 0.9800
C140 H47 0.9800
C140 H48 0.9800
C140 H49 0.9800
C211 C212 1.365(5)
C211 C216 1.375(5)
C212 C213 1.379(6)
C212 H50 0.9500
C213 C214 1.383(5)
C213 H51 0.9500
C214 C215 1.369(5)
C214 C217 1.537(5)
C215 C216 1.384(5)
C215 H52 0.9500
C216 H53 0.9500
C217 C219 1.516(6)
C217 C220 1.522(7)
C217 C218 1.532(6)
C218 H54 0.9800
C218 H55 0.9800
C218 H56 0.9800
C219 H57 0.9800
C219 H58 0.9800
C219 H59 0.9800
C220 H60 0.9800
C220 H61 0.9800
C220 H62 0.9800
C221 C222 1.378(5)
C221 C226 1.391(5)
C222 C223 1.376(5)
C222 H63 0.9500
C223 C224 1.388(5)
C223 H64 0.9500
C224 C225 1.385(5)
C224 C227 1.522(5)
C225 C226 1.374(5)
C225 H65 0.9500
C226 H66 0.9500
C227 C228 1.509(6)
C227 C230 1.511(6)
C227 C229 1.537(7)
C228 H67 0.9800
C228 H68 0.9800
C228 H69 0.9800
C229 H70 0.9800
C229 H71 0.9800
C229 H72 0.9800
C230 H73 0.9800
C230 H74 0.9800
C230 H75 0.9800
C231 C236 1.383(5)
C231 C232 1.384(5)
C232 C233 1.394(5)
C232 H76 0.9500
C233 C234 1.382(5)
C233 H77 0.9500
C234 C235 1.396(5)
C234 C237 1.528(5)
C235 C236 1.384(5)
C235 H78 0.9500
C236 H79 0.9500
C237 C239 1.522(6)
C237 C240 1.529(6)
C237 C238 1.531(7)
C238 H80 0.9800
C238 H81 0.9800
C238 H82 0.9800
C239 H83 0.9800
C239 H84 0.9800
C239 H85 0.9800
C240 H86 0.9800
C240 H87 0.9800
C240 H88 0.9800
C311 C312 1.422(12)
C311 H124 0.9900
C311 H125 0.9900
C312 H126 0.9800
C312 H127 0.9800
C312 H128 0.9800
C321 C322 1.441(8)
C321 H129 0.9900
C321 H130 0.9900
C322 H131 0.9800
C322 H132 0.9800
C322 H133 0.9800
C331 C332 1.467(7)
C331 H134 0.9900
C331 H135 0.9900
C332 H136 0.9800
C332 H137 0.9800
C332 H138 0.9800
C341 C342 1.505(18)
C341 H139 0.9900
C341 H140 0.9900
C342 H141 0.9800
C342 H142 0.9800
C342 H143 0.9800
C343 C344 1.50(2)
C343 H144 0.9900
C343 H145 0.9900
C344 H146 0.9800
C344 H147 0.9800
C344 H148 0.9800
C351 C352 1.487(8)
C351 H149 0.9900
C351 H150 0.9900
C352 H151 0.9800
C352 H152 0.9800
C352 H153 0.9800

loop_
_geom_hbond_atom_site_label_D
_geom_hbond_atom_site_label_H
_geom_hbond_atom_site_label_A
_geom_hbond_distance_DH
_geom_hbond_distance_HA
_geom_hbond_distance_DA
_geom_hbond_angle_DHA
_geom_hbond_site_symmetry_A
O4 H202 O22 0.816(19) 1.82(2) 2.603(4) 160(5) .
O5 H203 O32 0.82(2) 1.86(2) 2.666(5) 172(2) .
O6 H204 O31 0.802(18) 1.98(2) 2.607(8) 134(2) .
O32 H205 O33 0.89(6) 1.86(6) 2.735(5) 172(6) .
O33 H206 O2 0.88(5) 1.88(5) 2.733(4) 163(5) 1_455
O35 H207 O1 0.85(2) 2.10(3) 2.911(4) 160(6) .
N1 H1 O12 0.88 1.94 2.636(4) 135.1 .
N2 H2 O22 0.88 1.86 2.595(4) 139.9 .
C13 H3 O1 0.95 2.25 2.841(4) 119.3 .
C23 H7 O2 0.95 2.23 2.850(4) 122.3 .
C31B H109 O31 0.99 1.99 2.96(2) 168.3 .
C51 H100 O21 0.99 2.56 3.122(9) 115.9 .
C61 H104 O4 0.99 2.56 3.053(10) 110.8 .
C61 H105 O34 0.99 2.07 2.844(15) 133.9 1_655
C61B H120 O31 0.99 2.04 2.681(12) 120.2 .
C344 H148 O35 0.98 2.20 2.95(5) 131.7 .
O4 H202 O22 0.816(19) 1.82(2) 2.603(4) 160(5) .
O5 H203 O32 0.82(2) 1.86(2) 2.666(5) 172(2) .
O6 H204 O31 0.802(18) 1.98(2) 2.607(8) 134(2) .
O32 H205 O33 0.89(6) 1.86(6) 2.735(5) 172(6) .
O33 H206 O2 0.88(5) 1.88(5) 2.733(4) 163(5) 1_455
O35 H207 O1 0.85(2) 2.10(3) 2.911(4) 160(6) .
N1 H1 O12 0.88 1.94 2.636(4) 135.1 .
N2 H2 O22 0.88 1.86 2.595(4) 139.9 .
C13 H3 O1 0.95 2.25 2.841(4) 119.3 .
C23 H7 O2 0.95 2.23 2.850(4) 122.3 .
C31B H109 O31 0.99 1.99 2.96(2) 168.3 .
C51 H100 O21 0.99 2.56 3.122(9) 115.9 .
C61 H104 O4 0.99 2.56 3.053(10) 110.8 .
C61 H105 O34 0.99 2.07 2.844(15) 133.9 1_655
C61B H120 O31 0.99 2.04 2.681(12) 120.2 .
C344 H148 O35 0.98 2.20 2.95(5) 131.7 .

loop_
_geom_torsion_atom_site_label_1
_geom_torsion_atom_site_label_2
_geom_torsion_atom_site_label_3
_geom_torsion_atom_site_label_4
_geom_torsion
Mg1 O11 C1 O12 -27.1(6)
Mg1 O11 C1 C11 152.0(3)
Mg1 O21 C2 O22 -15.0(6)
Mg1 O21 C2 C21 163.1(3)
O12 C1 C11 C16 167.3(4)
O11 C1 C11 C16 -11.9(5)
O12 C1 C11 C12 -10.0(5)
O11 C1 C11 C12 170.9(3)
C17 N1 C12 C13 16.7(5)
C17 N1 C12 C11 -166.6(3)
C16 C11 C12 C13 -1.2(5)
C1 C11 C12 C13 176.1(3)
C16 C11 C12 N1 -178.0(3)
C1 C11 C12 N1 -0.7(5)
N1 C12 C13 C14 177.0(3)
C11 C12 C13 C14 0.3(5)
C12 C13 C14 C15 0.9(5)
C13 C14 C15 C16 -1.2(6)
C14 C15 C16 C11 0.3(6)
C12 C11 C16 C15 0.9(5)
C1 C11 C16 C15 -176.6(3)
C12 N1 C17 O1 10.5(5)
C12 N1 C17 C18 -167.6(3)
O1 C17 C18 C111 135.1(3)
N1 C17 C18 C111 -46.8(3)
O1 C17 C18 C121 -102.1(4)
N1 C17 C18 C121 75.9(3)
O1 C17 C18 C131 13.5(4)
N1 C17 C18 C131 -168.4(3)
O22 C2 C21 C26 -179.3(4)
O21 C2 C21 C26 2.4(5)
O22 C2 C21 C22 2.5(6)
O21 C2 C21 C22 -175.8(3)
C27 N2 C22 C23 0.1(5)
C27 N2 C22 C21 178.8(3)
C26 C21 C22 C23 -0.1(5)
C2 C21 C22 C23 178.0(3)
C26 C21 C22 N2 -179.0(3)
C2 C21 C22 N2 -0.8(5)
N2 C22 C23 C24 177.9(3)
C21 C22 C23 C24 -0.9(5)
C22 C23 C24 C25 0.9(6)
C23 C24 C25 C26 0.0(6)
C24 C25 C26 C21 -1.1(6)
C22 C21 C26 C25 1.1(5)
C2 C21 C26 C25 -177.2(3)
C22 N2 C27 O2 5.9(6)
C22 N2 C27 C28 -168.3(3)
O2 C27 C28 C211 135.4(3)
N2 C27 C28 C211 -50.3(4)
O2 C27 C28 C231 17.6(4)
N2 C27 C28 C231 -168.1(3)
O2 C27 C28 C221 -102.3(4)
N2 C27 C28 C221 72.0(3)
Mg1 O3 C31 C32 78.1(12)
Mg1 O3 C31B C32B -65(2)
Mg1 O4 C41 C42 159.3(4)
Mg1 O5 C51 C52 -112.4(8)
Mg1 O5 C51B C52B 109.6(12)
Mg1 O6 C61 C62 90.9(9)
Mg1 O6 C61B C62B -99.9(10)
C121 C18 C111 C112 8.9(4)
C131 C18 C111 C112 -111.7(3)
C17 C18 C111 C112 129.8(3)
C121 C18 C111 C116 -170.6(3)
C131 C18 C111 C116 68.8(4)
C17 C18 C111 C116 -49.7(4)
C116 C111 C112 C113 -1.3(5)
C18 C111 C112 C113 179.2(3)
C111 C112 C113 C114 0.6(5)
C112 C113 C114 C115 0.3(5)
C112 C113 C114 C117 177.9(3)
C113 C114 C115 C116 -0.4(5)
C117 C114 C115 C116 -178.0(3)
C114 C115 C116 C111 -0.4(5)
C112 C111 C116 C115 1.2(5)
C18 C111 C116 C115 -179.3(3)
C115 C114 C117 C120 -43.4(5)
C113 C114 C117 C120 139.1(4)
C115 C114 C117 C119 -166.4(4)
C113 C114 C117 C119 16.2(5)
C115 C114 C117 C118 74.1(5)
C113 C114 C117 C118 -103.3(4)
C111 C18 C121 C126 111.6(4)
C131 C18 C121 C126 -124.6(3)
C17 C18 C121 C126 -8.4(4)
C111 C18 C121 C122 -71.1(4)
C131 C18 C121 C122 52.7(4)
C17 C18 C121 C122 168.8(3)
C126 C121 C122 C123 -3.3(5)
C18 C121 C122 C123 179.3(3)
C121 C122 C123 C124 1.1(5)
C122 C123 C124 C125 2.6(5)
C122 C123 C124 C127 -179.3(3)
C123 C124 C125 C126 -4.1(6)
C127 C124 C125 C126 177.8(4)
C122 C121 C126 C125 1.8(5)
C18 C121 C126 C125 179.1(3)
C124 C125 C126 C121 2.0(7)
C125 C124 C127 C129 -175.0(5)
C123 C124 C127 C129 7.0(6)
C125 C124 C127 C128 -45.7(6)
C123 C124 C127 C128 136.3(4)
C125 C124 C127 C130 69.9(5)
C123 C124 C127 C130 -108.1(4)
C111 C18 C131 C132 -3.4(5)
C121 C18 C131 C132 -127.2(3)
C17 C18 C131 C132 115.3(4)
C111 C18 C131 C136 175.2(3)
C121 C18 C131 C136 51.4(4)
C17 C18 C131 C136 -66.1(4)
C136 C131 C132 C133 3.7(5)
C18 C131 C132 C133 -177.7(3)
C131 C132 C133 C134 0.0(6)
C132 C133 C134 C135 -3.1(6)
C132 C133 C134 C137 174.3(4)
C133 C134 C135 C136 2.6(6)
C137 C134 C135 C136 -174.9(4)
C134 C135 C136 C131 1.1(6)
C132 C131 C136 C135 -4.2(5)
C18 C131 C136 C135 177.1(3)
C133 C134 C137 C138 10.1(7)
C135 C134 C137 C138 -172.5(5)
C133 C134 C137 C139 -113.4(6)
C135 C134 C137 C139 64.0(6)
C133 C134 C137 C140 132.5(6)
C135 C134 C137 C140 -50.2(6)
C231 C28 C211 C212 94.4(4)
C221 C28 C211 C212 -140.8(4)
C27 C28 C211 C212 -26.0(5)
C231 C28 C211 C216 -76.6(4)
C221 C28 C211 C216 48.2(4)
C27 C28 C211 C216 163.0(3)
C216 C211 C212 C213 -2.5(6)
C28 C211 C212 C213 -174.0(4)
C211 C212 C213 C214 -1.2(8)
C212 C213 C214 C215 3.0(7)
C212 C213 C214 C217 179.5(4)
C213 C214 C215 C216 -1.1(6)
C217 C214 C215 C216 -177.5(4)
C212 C211 C216 C215 4.5(6)
C28 C211 C216 C215 176.1(3)
C214 C215 C216 C211 -2.7(6)
C215 C214 C217 C219 -23.7(6)
C213 C214 C217 C219 160.2(4)
C215 C214 C217 C220 96.2(5)
C213 C214 C217 C220 -80.0(5)
C215 C214 C217 C218 -141.8(5)
C213 C214 C217 C218 42.1(6)
C211 C28 C221 C222 18.5(4)
C231 C28 C221 C222 139.0(3)
C27 C28 C221 C222 -103.4(3)
C211 C28 C221 C226 -168.3(3)
C231 C28 C221 C226 -47.8(4)
C27 C28 C221 C226 69.8(3)
C226 C221 C222 C223 3.1(5)
C28 C221 C222 C223 176.5(3)
C221 C222 C223 C224 -2.0(6)
C222 C223 C224 C225 -0.9(6)
C222 C223 C224 C227 -178.4(4)
C223 C224 C225 C226 2.6(6)
C227 C224 C225 C226 -179.8(4)
C224 C225 C226 C221 -1.5(6)
C222 C221 C226 C225 -1.4(5)
C28 C221 C226 C225 -175.2(3)
C225 C224 C227 C228 173.8(4)
C223 C224 C227 C228 -8.8(6)
C225 C224 C227 C230 49.0(5)
C223 C224 C227 C230 -133.7(5)
C225 C224 C227 C229 -67.9(5)
C223 C224 C227 C229 109.4(5)
C211 C28 C231 C236 -75.7(4)
C221 C28 C231 C236 159.1(3)
C27 C28 C231 C236 46.9(4)
C211 C28 C231 C232 98.6(3)
C221 C28 C231 C232 -26.6(4)
C27 C28 C231 C232 -138.8(3)
C236 C231 C232 C233 -1.7(5)
C28 C231 C232 C233 -176.2(3)
C231 C232 C233 C234 -0.5(5)
C232 C233 C234 C235 2.3(5)
C232 C233 C234 C237 -177.9(3)
C233 C234 C235 C236 -1.9(6)
C237 C234 C235 C236 178.3(4)
C232 C231 C236 C235 2.1(6)
C28 C231 C236 C235 176.7(3)
C234 C235 C236 C231 -0.3(6)
C233 C234 C237 C239 119.3(4)
C235 C234 C237 C239 -61.0(5)
C233 C234 C237 C240 -121.8(5)
C235 C234 C237 C240 57.9(5)
C233 C234 C237 C238 -1.4(5)
C235 C234 C237 C238 178.4(4)
